data_7709301
loop_
_publ_author_name
'Basalov, Ivan V.'
'Kissel, Alexander A.'
'Nikolaevskaya, Elena N.'
'Druzhkov, Nikolai O.'
'Cherkasov, Anton V.'
'Long, J\'er\^ome'
'Larionova, Joulia'
'Fukin, Georgy K.'
'Trifonov, Alexander A.'

_publ_section_title
;
 2-Imino-2,3-dihydrobenzoxazole-a useful platform for designing rare- and
 alkaline earth complexes with variable di- and trianionic O,N,N, ligands.
;
_journal_issue 5
_journal_name_full 'Dalton transactions (Cambridge, England : 2003)'
_journal_page_first 1995
_journal_page_last 2004
_journal_paper_doi 10.1039/d1dt04139h
_journal_volume 51
_journal_year 2022
_chemical_formula_moiety 'C76 H116 Ca N4 Na2 O6, C6 H14'
_chemical_formula_sum 'C82 H130 Ca N4 Na2 O6'
_chemical_formula_weight 1353.95
_space_group_crystal_system monoclinic
_space_group_IT_number 15
_space_group_name_Hall '-C 2yc'
_space_group_name_H-M_alt 'C 1 2/c 1'
_atom_sites_solution_hydrogens mixed
_atom_sites_solution_primary dual
_atom_sites_solution_secondary difmap
_audit_creation_method SHELXL-2018/3
_audit_update_record
;
2020-09-06 deposited with the CCDC.	2021-12-28 downloaded from the CCDC.
;
_cell_angle_alpha 90
_cell_angle_beta 110.4960(10)
_cell_angle_gamma 90
_cell_formula_units_Z 4
_cell_length_a 23.3970(13)
_cell_length_b 17.8742(10)
_cell_length_c 20.0635(11)
_cell_measurement_reflns_used 9231
_cell_measurement_temperature 100(2)
_cell_measurement_theta_max 29.73
_cell_measurement_theta_min 2.88
_cell_volume 7859.5(8)
_computing_cell_refinement 'Saint 8.27b'
_computing_data_collection APEX2
_computing_data_reduction 'Saint 8.27b'
_computing_structure_refinement 'SHELXL 2018/3'
_computing_structure_solution 'SHELXT 2014/5'
_diffrn_ambient_temperature 100(2)
_diffrn_measured_fraction_theta_full 0.998
_diffrn_measured_fraction_theta_max 0.992
_diffrn_measurement_device_type 'Bruker D8 Quest (CMOS)'
_diffrn_measurement_method '\w scans'
_diffrn_radiation_type MoK\a
_diffrn_radiation_wavelength 0.71073
_diffrn_reflns_av_R_equivalents 0.0322
_diffrn_reflns_av_unetI/netI 0.0245
_diffrn_reflns_Laue_measured_fraction_full 0.998
_diffrn_reflns_Laue_measured_fraction_max 0.992
_diffrn_reflns_limit_h_max 31
_diffrn_reflns_limit_h_min -31
_diffrn_reflns_limit_k_max 24
_diffrn_reflns_limit_k_min -24
_diffrn_reflns_limit_l_max 27
_diffrn_reflns_limit_l_min -26
_diffrn_reflns_number 50191
_diffrn_reflns_point_group_measured_fraction_full 0.998
_diffrn_reflns_point_group_measured_fraction_max 0.992
_diffrn_reflns_theta_full 25.242
_diffrn_reflns_theta_max 28.818
_diffrn_reflns_theta_min 2.524
_diffrn_source 'microfocus tube'
_exptl_absorpt_coefficient_mu 0.143
_exptl_absorpt_correction_T_max 0.971
_exptl_absorpt_correction_T_min 0.862
_exptl_absorpt_correction_type multi-scan
_exptl_absorpt_process_details SADABS
_exptl_crystal_colour red
_exptl_crystal_density_diffrn 1.144
_exptl_crystal_description prism
_exptl_crystal_F_000 2960
_exptl_crystal_size_max 0.410
_exptl_crystal_size_mid 0.300
_exptl_crystal_size_min 0.190
_refine_diff_density_max 0.541
_refine_diff_density_min -0.231
_refine_diff_density_rms 0.058
_refine_ls_extinction_method none
_refine_ls_goodness_of_fit_ref 1.014
_refine_ls_hydrogen_treatment mixed
_refine_ls_matrix_type full
_refine_ls_number_parameters 487
_refine_ls_number_reflns 10182
_refine_ls_number_restraints 105
_refine_ls_restrained_S_all 1.020
_refine_ls_R_factor_all 0.0603
_refine_ls_R_factor_gt 0.0473
_refine_ls_shift/su_max 0.000
_refine_ls_shift/su_mean 0.000
_refine_ls_structure_factor_coef Fsqd
_refine_ls_weighting_details 'w=1/[\s^2^(Fo^2^)+(0.0750P)^2^+5.6500P] where P=(Fo^2^+2Fc^2^)/3'
_refine_ls_weighting_scheme calc
_refine_ls_wR_factor_gt 0.1220
_refine_ls_wR_factor_ref 0.1316
_reflns_Friedel_coverage 0.000
_reflns_number_gt 8353
_reflns_number_total 10182
_reflns_threshold_expression 'I > 2\s(I)'
_cod_data_source_file d1dt04139h2.cif
_cod_data_source_block canona
_cod_depositor_comments 'Adding full bibliography for 7709299--7709302.cif.'
_cod_original_sg_symbol_H-M 'C 2/c'
_cod_database_code 7709301
_shelx_shelxl_version_number 2018/3
_shelx_space_group_comment
;
The symmetry employed for this shelxl refinement is uniquely defined
by the following loop, which should always be used as a source of
symmetry information in preference to the above space-group names.
They are only intended as comments.
;
_shelx_estimated_absorpt_t_min 0.944
_shelx_estimated_absorpt_t_max 0.973

loop_
_space_group_symop_operation_xyz
'x, y, z'
'-x, y, -z+1/2'
'x+1/2, y+1/2, z'
'-x+1/2, y+1/2, -z+1/2'
'-x, -y, -z'
'x, -y, z-1/2'
'-x+1/2, -y+1/2, -z'
'x+1/2, -y+1/2, z-1/2'

loop_
_atom_site_label
_atom_site_type_symbol
_atom_site_fract_x
_atom_site_fract_y
_atom_site_fract_z
_atom_site_U_iso_or_equiv
_atom_site_adp_type
_atom_site_occupancy
_atom_site_site_symmetry_order
_atom_site_calc_flag
_atom_site_refinement_flags_posn
_atom_site_refinement_flags_adp
_atom_site_refinement_flags_occupancy
_atom_site_disorder_assembly
_atom_site_disorder_group
Ca1 Ca 0.000000 0.21181(2) 0.250000 0.01669(9) Uani 1 2 d S T P . .
Na1 Na -0.07629(2) 0.36225(3) 0.22287(3) 0.02201(12) Uani 1 1 d . . . . .
O1 O -0.00649(4) 0.31352(5) 0.17450(5) 0.01990(18) Uani 1 1 d . . . . .
O2 O 0.02265(4) 0.11037(5) 0.33331(5) 0.0248(2) Uani 1 1 d . . . . .
O3 O -0.08112(5) 0.49405(6) 0.21754(6) 0.0339(2) Uani 1 1 d . . . . .
N1 N 0.09535(5) 0.23442(6) 0.23952(5) 0.0176(2) Uani 1 1 d . . . . .
N2 N 0.18919(5) 0.34221(6) 0.28743(6) 0.0203(2) Uani 1 1 d . . . . .
C1 C 0.02628(6) 0.29393(7) 0.13408(6) 0.0182(2) Uani 1 1 d . . . . .
C2 C 0.08158(6) 0.25320(7) 0.16792(6) 0.0179(2) Uani 1 1 d . . . . .
C3 C 0.11629(6) 0.22950(7) 0.12766(7) 0.0202(2) Uani 1 1 d . . . . .
H3A H 0.152632 0.201920 0.150391 0.024 Uiso 1 1 calc R U . . .
C4 C 0.09933(6) 0.24499(7) 0.05527(7) 0.0214(2) Uani 1 1 d . . . . .
C5 C 0.04625(6) 0.28555(7) 0.02371(7) 0.0220(2) Uani 1 1 d . . . . .
H5A H 0.034177 0.296591 -0.025623 0.026 Uiso 1 1 calc R U . . .
C6 C 0.00940(6) 0.31114(7) 0.06131(6) 0.0196(2) Uani 1 1 d . . . . .
C7 C 0.13491(6) 0.21305(8) 0.01033(7) 0.0252(3) Uani 1 1 d . . . . .
C8 C 0.10326(7) 0.14155(9) -0.02653(8) 0.0339(3) Uani 1 1 d . . . . .
H8A H 0.102286 0.104963 0.009442 0.051 Uiso 1 1 calc R U . . .
H8B H 0.125776 0.120625 -0.055190 0.051 Uiso 1 1 calc R U . . .
H8C H 0.061453 0.153302 -0.057412 0.051 Uiso 1 1 calc R U . . .
C9 C 0.13696(8) 0.26901(10) -0.04669(8) 0.0355(3) Uani 1 1 d . . . . .
H9A H 0.154659 0.316257 -0.023953 0.053 Uiso 1 1 calc R U . . .
H9B H 0.095474 0.277950 -0.080025 0.053 Uiso 1 1 calc R U . . .
H9C H 0.162060 0.248608 -0.072553 0.053 Uiso 1 1 calc R U . . .
C10 C 0.20055(6) 0.19353(9) 0.05559(8) 0.0303(3) Uani 1 1 d . . . . .
H10A H 0.200571 0.153758 0.089214 0.045 Uiso 1 1 calc R U . . .
H10B H 0.220896 0.237957 0.081937 0.045 Uiso 1 1 calc R U . . .
H10C H 0.222344 0.176344 0.024675 0.045 Uiso 1 1 calc R U . . .
C11 C -0.04734(6) 0.35831(7) 0.02385(7) 0.0243(3) Uani 1 1 d . . . . .
C12 C -0.04008(8) 0.43521(8) 0.05960(8) 0.0318(3) Uani 1 1 d . . . . .
H12A H -0.034398 0.428927 0.110043 0.048 Uiso 1 1 calc R U . . .
H12B H -0.076732 0.465224 0.036381 0.048 Uiso 1 1 calc R U . . .
H12C H -0.004459 0.460679 0.055241 0.048 Uiso 1 1 calc R U . . .
C13 C -0.10475(7) 0.31946(9) 0.02629(8) 0.0322(3) Uani 1 1 d . . . . .
H13A H -0.100374 0.309670 0.075895 0.048 Uiso 1 1 calc R U . . .
H13B H -0.110454 0.272033 0.000248 0.048 Uiso 1 1 calc R U . . .
H13C H -0.140227 0.351740 0.004283 0.048 Uiso 1 1 calc R U . . .
C14 C -0.05719(8) 0.37205(9) -0.05474(8) 0.0334(3) Uani 1 1 d . . . . .
H14A H -0.063691 0.324131 -0.080039 0.050 Uiso 1 1 calc R U . . .
H14B H -0.021138 0.396757 -0.058746 0.050 Uiso 1 1 calc R U . . .
H14C H -0.093028 0.404052 -0.075712 0.050 Uiso 1 1 calc R U . . .
C15 C 0.15508(6) 0.21652(7) 0.27827(6) 0.0186(2) Uani 1 1 d . . . . .
C16 C 0.20327(6) 0.27395(7) 0.28268(7) 0.0201(2) Uani 1 1 d . . . . .
C17 C 0.17176(7) 0.15554(8) 0.31981(7) 0.0253(3) Uani 1 1 d . . . . .
H17A H 0.1420(8) 0.1172(10) 0.3198(9) 0.027(4) Uiso 1 1 d . . . . .
H17B H 0.2119(9) 0.1484(10) 0.3512(10) 0.032(4) Uiso 1 1 d . . . . .
C18 C 0.26447(6) 0.24686(8) 0.28358(8) 0.0294(3) Uani 1 1 d . . . . .
H18A H 0.292740 0.289221 0.292314 0.044 Uiso 1 1 calc R U . . .
H18B H 0.259925 0.224069 0.237583 0.044 Uiso 1 1 calc R U . . .
H18C H 0.280566 0.209668 0.321438 0.044 Uiso 1 1 calc R U . . .
C19 C 0.23292(6) 0.40044(7) 0.29662(7) 0.0238(3) Uani 1 1 d . . . . .
C20 C 0.24666(7) 0.42851(8) 0.23866(8) 0.0282(3) Uani 1 1 d . . . . .
C21 C 0.28529(8) 0.49038(9) 0.25049(10) 0.0363(3) Uani 1 1 d . . . . .
H21A H 0.294491 0.511020 0.211787 0.044 Uiso 1 1 calc R U . . .
C22 C 0.31024(8) 0.52206(9) 0.31641(10) 0.0407(4) Uani 1 1 d . . . . .
H22A H 0.336472 0.564127 0.323042 0.049 Uiso 1 1 calc R U . . .
C23 C 0.29738(7) 0.49304(9) 0.37325(9) 0.0364(3) Uani 1 1 d . . . . .
H23A H 0.315645 0.514748 0.419044 0.044 Uiso 1 1 calc R U . . .
C24 C 0.25814(6) 0.43254(8) 0.36466(8) 0.0280(3) Uani 1 1 d . . . . .
C25 C 0.21932(7) 0.39564(8) 0.16470(8) 0.0324(3) Uani 1 1 d . . . . .
H25A H 0.205664 0.343635 0.169868 0.039 Uiso 1 1 calc R U . . .
C26 C 0.26612(10) 0.39009(12) 0.12772(11) 0.0527(5) Uani 1 1 d . . . . .
H26A H 0.247813 0.364493 0.081961 0.079 Uiso 1 1 calc R U . . .
H26B H 0.301660 0.361752 0.157768 0.079 Uiso 1 1 calc R U . . .
H26C H 0.278937 0.440460 0.119691 0.079 Uiso 1 1 calc R U . . .
C27 C 0.16391(11) 0.43886(13) 0.11939(12) 0.0635(6) Uani 1 1 d . . . . .
H27A H 0.132666 0.437456 0.141557 0.095 Uiso 1 1 calc R U . . .
H27B H 0.147667 0.416280 0.071934 0.095 Uiso 1 1 calc R U . . .
H27C H 0.175410 0.490908 0.115256 0.095 Uiso 1 1 calc R U . . .
C28 C 0.24394(7) 0.40060(9) 0.42713(8) 0.0321(3) Uani 1 1 d . . . . .
H28A H 0.200324 0.384170 0.409159 0.039 Uiso 1 1 calc R U . . .
C29 C 0.25181(8) 0.45686(10) 0.48704(9) 0.0406(4) Uani 1 1 d . . . . .
H29A H 0.229020 0.502574 0.467370 0.061 Uiso 1 1 calc R U . . .
H29B H 0.295171 0.468919 0.509933 0.061 Uiso 1 1 calc R U . . .
H29C H 0.236286 0.435164 0.522228 0.061 Uiso 1 1 calc R U . . .
C30 C 0.28314(9) 0.33206(10) 0.45720(9) 0.0439(4) Uani 1 1 d . . . . .
H30A H 0.273580 0.292745 0.420893 0.066 Uiso 1 1 calc R U . . .
H30B H 0.274728 0.313767 0.498885 0.066 Uiso 1 1 calc R U . . .
H30C H 0.326355 0.345551 0.471179 0.066 Uiso 1 1 calc R U . . .
C31 C -0.02815(7) 0.06388(8) 0.33255(8) 0.0321(3) Uani 1 1 d . . . . .
H31A H -0.032421 0.020560 0.300420 0.039 Uiso 1 1 calc R U . . .
H31B H -0.066637 0.092878 0.316195 0.039 Uiso 1 1 calc R U . . .
C32 C -0.01367(8) 0.03784(9) 0.40860(9) 0.0362(3) Uani 1 1 d . . . . .
H32A H -0.051214 0.032887 0.420348 0.043 Uiso 1 1 calc R U . . .
H32B H 0.008204 -0.010619 0.417143 0.043 Uiso 1 1 calc R U . . .
C33 C 0.02670(8) 0.10010(9) 0.45101(8) 0.0372(4) Uani 1 1 d . . . . .
H33A H 0.002329 0.143645 0.455922 0.045 Uiso 1 1 calc R U . . .
H33B H 0.052784 0.082742 0.498859 0.045 Uiso 1 1 calc R U . . .
C34 C 0.06388(7) 0.11835(9) 0.40549(7) 0.0321(3) Uani 1 1 d . . . . .
H34A H 0.079797 0.170110 0.414505 0.039 Uiso 1 1 calc R U . . .
H34B H 0.098701 0.083420 0.415342 0.039 Uiso 1 1 calc R U . . .
C35 C -0.11254(9) 0.53986(10) 0.15751(9) 0.0430(4) Uani 1 1 d . . . . .
H35A H -0.142095 0.509553 0.119685 0.052 Uiso 1 1 calc R U . . .
H35B H -0.083217 0.562819 0.138004 0.052 Uiso 1 1 calc R U . . .
C36 C -0.14545(10) 0.59986(11) 0.18333(10) 0.0503(5) Uani 1 1 d . . . . .
H36A H -0.131278 0.650256 0.175709 0.060 Uiso 0.747(9) 1 calc R U P A 1
H36B H -0.190059 0.596672 0.157912 0.060 Uiso 0.747(9) 1 calc R U P A 1
H36C H -0.153753 0.644630 0.152339 0.060 Uiso 0.253(9) 1 calc R U P A 2
H36D H -0.184187 0.581060 0.186577 0.060 Uiso 0.253(9) 1 calc R U P A 2
C37 C -0.13019(14) 0.58493(18) 0.25972(12) 0.0365(8) Uani 0.747(9) 1 d . . P A 1
H37A H -0.162749 0.555661 0.268551 0.044 Uiso 0.747(9) 1 calc R U P A 1
H37B H -0.123683 0.632078 0.287273 0.044 Uiso 0.747(9) 1 calc R U P A 1
C37* C -0.1003(8) 0.6154(7) 0.2537(6) 0.072(5) Uani 0.253(9) 1 d . . P A 2
H37C H -0.120169 0.635055 0.286284 0.086 Uiso 0.253(9) 1 calc R U P A 2
H37D H -0.069684 0.652089 0.250491 0.086 Uiso 0.253(9) 1 calc R U P A 2
C38 C -0.07099(9) 0.53966(10) 0.27882(9) 0.0427(4) Uani 1 1 d . . . . .
H38A H -0.035295 0.572839 0.286972 0.051 Uiso 0.747(9) 1 calc R U P A 1
H38B H -0.064523 0.508777 0.321809 0.051 Uiso 0.747(9) 1 calc R U P A 1
H38C H -0.026674 0.545730 0.304835 0.051 Uiso 0.253(9) 1 calc R U P A 2
H38D H -0.089418 0.516202 0.311204 0.051 Uiso 0.253(9) 1 calc R U P A 2
C1S C 0.0840(4) 0.1617(6) -0.3490(5) 0.070(2) Uani 0.5 1 d . U P B -1
H1SA H 0.116346 0.124656 -0.342600 0.106 Uiso 0.5 1 calc R U P B -1
H1SB H 0.101681 0.212068 -0.342165 0.106 Uiso 0.5 1 calc R U P B -1
H1SC H 0.053790 0.157416 -0.397146 0.106 Uiso 0.5 1 calc R U P B -1
C2S C 0.0507(5) 0.1466(5) -0.2905(5) 0.105(3) Uani 0.5 1 d . U P B -1
H2SA H 0.025200 0.101443 -0.306870 0.125 Uiso 0.5 1 calc R U P B -1
H2SB H 0.083650 0.132570 -0.245664 0.125 Uiso 0.5 1 calc R U P B -1
C3S C 0.0099(4) 0.2049(6) -0.2694(5) 0.116(3) Uani 0.5 1 d . U P B -1
H3SA H 0.034888 0.245718 -0.240090 0.139 Uiso 0.5 1 calc R U P B -1
H3SB H -0.021249 0.226657 -0.312141 0.139 Uiso 0.5 1 calc R U P B -1
C4S C -0.0202(4) 0.1573(5) -0.2260(4) 0.089(2) Uani 0.5 1 d . U P B -1
H4SA H -0.045136 0.117378 -0.256888 0.107 Uiso 0.5 1 calc R U P B -1
H4SB H 0.012119 0.133005 -0.185989 0.107 Uiso 0.5 1 calc R U P B -1
C5S C -0.0599(3) 0.2034(3) -0.1972(4) 0.0857(16) Uani 0.5 1 d . U P B -1
H5SA H -0.036162 0.244595 -0.167137 0.103 Uiso 0.5 1 calc R U P B -1
H5SB H -0.094491 0.225099 -0.236465 0.103 Uiso 0.5 1 calc R U P B -1
C6S C -0.0776(7) 0.1625(10) -0.1635(9) 0.124(5) Uani 0.5 1 d . U P B -1
H6SA H -0.090839 0.191140 -0.129832 0.186 Uiso 0.5 1 calc R U P B -1
H6SB H -0.044699 0.128252 -0.137132 0.186 Uiso 0.5 1 calc R U P B -1
H6SC H -0.112057 0.133625 -0.195061 0.186 Uiso 0.5 1 calc R U P B -1

loop_
_atom_site_aniso_label
_atom_site_aniso_U_11
_atom_site_aniso_U_22
_atom_site_aniso_U_33
_atom_site_aniso_U_23
_atom_site_aniso_U_13
_atom_site_aniso_U_12
Ca1 0.01686(16) 0.01789(16) 0.01790(16) 0.000 0.00930(12) 0.000
Na1 0.0226(3) 0.0193(2) 0.0281(3) 0.00271(19) 0.0139(2) 0.00200(19)
O1 0.0210(4) 0.0227(4) 0.0204(4) 0.0024(3) 0.0127(3) 0.0030(3)
O2 0.0241(5) 0.0276(5) 0.0225(4) 0.0050(4) 0.0079(4) -0.0022(4)
O3 0.0388(6) 0.0253(5) 0.0374(6) 0.0018(4) 0.0132(5) 0.0042(4)
N1 0.0176(5) 0.0201(5) 0.0173(5) 0.0011(4) 0.0089(4) 0.0008(4)
N2 0.0189(5) 0.0222(5) 0.0212(5) -0.0004(4) 0.0087(4) -0.0027(4)
C1 0.0192(6) 0.0188(5) 0.0195(5) 0.0003(4) 0.0105(5) -0.0005(4)
C2 0.0192(6) 0.0181(5) 0.0186(5) 0.0002(4) 0.0092(5) -0.0012(4)
C3 0.0188(6) 0.0231(6) 0.0208(6) 0.0000(5) 0.0095(5) 0.0011(5)
C4 0.0230(6) 0.0234(6) 0.0216(6) -0.0006(5) 0.0129(5) -0.0011(5)
C5 0.0261(6) 0.0242(6) 0.0184(5) 0.0022(5) 0.0113(5) 0.0011(5)
C6 0.0212(6) 0.0195(5) 0.0198(6) 0.0018(4) 0.0092(5) 0.0012(5)
C7 0.0255(6) 0.0324(7) 0.0224(6) -0.0002(5) 0.0142(5) 0.0032(5)
C8 0.0328(8) 0.0403(8) 0.0330(7) -0.0101(6) 0.0170(6) 0.0016(6)
C9 0.0391(8) 0.0463(9) 0.0306(7) 0.0081(6) 0.0242(7) 0.0084(7)
C10 0.0256(7) 0.0408(8) 0.0301(7) 0.0001(6) 0.0168(6) 0.0058(6)
C11 0.0278(7) 0.0249(6) 0.0209(6) 0.0040(5) 0.0096(5) 0.0067(5)
C12 0.0458(9) 0.0240(7) 0.0273(7) 0.0048(5) 0.0150(6) 0.0106(6)
C13 0.0229(7) 0.0402(8) 0.0313(7) 0.0044(6) 0.0067(6) 0.0058(6)
C14 0.0415(8) 0.0356(8) 0.0223(6) 0.0071(6) 0.0104(6) 0.0152(6)
C15 0.0191(6) 0.0198(6) 0.0192(5) -0.0018(4) 0.0097(5) 0.0003(4)
C16 0.0171(6) 0.0243(6) 0.0197(6) 0.0009(5) 0.0075(4) 0.0007(5)
C17 0.0240(7) 0.0252(6) 0.0269(6) 0.0040(5) 0.0090(5) 0.0026(5)
C18 0.0199(6) 0.0290(7) 0.0425(8) 0.0003(6) 0.0147(6) 0.0019(5)
C19 0.0196(6) 0.0212(6) 0.0327(7) -0.0013(5) 0.0119(5) -0.0019(5)
C20 0.0288(7) 0.0236(6) 0.0379(8) -0.0003(6) 0.0188(6) -0.0016(5)
C21 0.0379(8) 0.0281(7) 0.0529(10) -0.0004(7) 0.0282(7) -0.0062(6)
C22 0.0355(8) 0.0296(7) 0.0640(11) -0.0090(7) 0.0262(8) -0.0134(6)
C23 0.0305(8) 0.0324(8) 0.0463(9) -0.0103(7) 0.0133(7) -0.0106(6)
C24 0.0228(6) 0.0270(7) 0.0346(7) -0.0043(5) 0.0104(6) -0.0032(5)
C25 0.0417(8) 0.0278(7) 0.0352(8) 0.0002(6) 0.0227(7) -0.0043(6)
C26 0.0645(13) 0.0594(12) 0.0505(11) -0.0089(9) 0.0407(10) -0.0144(10)
C27 0.0596(13) 0.0575(13) 0.0568(12) -0.0129(10) -0.0006(10) 0.0144(10)
C28 0.0315(7) 0.0351(8) 0.0283(7) -0.0070(6) 0.0086(6) -0.0095(6)
C29 0.0410(9) 0.0454(9) 0.0320(8) -0.0105(7) 0.0083(7) -0.0058(7)
C30 0.0550(11) 0.0364(8) 0.0321(8) -0.0019(7) 0.0049(7) -0.0051(8)
C31 0.0323(8) 0.0288(7) 0.0343(8) 0.0077(6) 0.0104(6) -0.0072(6)
C32 0.0405(9) 0.0338(8) 0.0381(8) 0.0112(6) 0.0188(7) -0.0017(6)
C33 0.0478(9) 0.0394(8) 0.0282(7) 0.0053(6) 0.0179(7) 0.0013(7)
C34 0.0311(7) 0.0398(8) 0.0228(6) 0.0046(6) 0.0060(6) -0.0029(6)
C35 0.0486(10) 0.0419(9) 0.0315(8) -0.0020(7) 0.0052(7) 0.0137(8)
C36 0.0606(12) 0.0477(10) 0.0398(9) 0.0030(8) 0.0141(8) 0.0238(9)
C37 0.0424(15) 0.0369(14) 0.0345(11) 0.0070(9) 0.0187(10) 0.0116(11)
C37* 0.098(10) 0.049(5) 0.057(5) -0.009(4) 0.014(5) 0.026(6)
C38 0.0499(10) 0.0468(10) 0.0304(8) 0.0028(7) 0.0128(7) 0.0144(8)
C1S 0.046(4) 0.068(4) 0.071(3) 0.008(3) -0.012(3) -0.014(3)
C2S 0.135(6) 0.083(4) 0.110(5) 0.032(4) 0.060(4) 0.035(4)
C3S 0.096(5) 0.155(6) 0.088(5) -0.031(4) 0.022(3) 0.047(5)
C4S 0.085(4) 0.098(5) 0.061(3) -0.025(3) -0.006(3) 0.047(4)
C5S 0.088(4) 0.060(3) 0.107(4) -0.011(3) 0.031(3) 0.000(3)
C6S 0.072(6) 0.130(9) 0.177(11) 0.053(8) 0.051(6) 0.034(5)

loop_
_atom_type_symbol
_atom_type_description
_atom_type_scat_dispersion_real
_atom_type_scat_dispersion_imag
_atom_type_scat_source
C C 0.0033 0.0016 'International Tables Vol C Tables 4.2.6.8 and 6.1.1.4'
H H 0.0000 0.0000 'International Tables Vol C Tables 4.2.6.8 and 6.1.1.4'
N N 0.0061 0.0033 'International Tables Vol C Tables 4.2.6.8 and 6.1.1.4'
O O 0.0106 0.0060 'International Tables Vol C Tables 4.2.6.8 and 6.1.1.4'
Ca Ca 0.2262 0.3064 'International Tables Vol C Tables 4.2.6.8 and 6.1.1.4'
Na Na 0.0362 0.0249 'International Tables Vol C Tables 4.2.6.8 and 6.1.1.4'

loop_
_geom_angle_atom_site_label_1
_geom_angle_atom_site_label_2
_geom_angle_atom_site_label_3
_geom_angle
_geom_angle_site_symmetry_1
_geom_angle_site_symmetry_3
_geom_angle_publ_flag
O1 Ca1 O1 77.86(4) . 2 ?
O1 Ca1 N1 69.89(3) . . ?
O1 Ca1 N1 94.36(3) 2 . ?
O1 Ca1 N1 94.35(3) . 2 ?
O1 Ca1 N1 69.89(3) 2 2 ?
N1 Ca1 N1 160.17(5) . 2 ?
O1 Ca1 O2 100.85(3) . 2 ?
O1 Ca1 O2 171.52(3) 2 2 ?
N1 Ca1 O2 93.02(3) . 2 ?
N1 Ca1 O2 101.99(3) 2 2 ?
O1 Ca1 O2 171.52(3) . . ?
O1 Ca1 O2 100.85(3) 2 . ?
N1 Ca1 O2 101.99(3) . . ?
N1 Ca1 O2 93.02(3) 2 . ?
O2 Ca1 O2 81.66(5) 2 . ?
O1 Ca1 C1 25.64(3) . . ?
O1 Ca1 C1 97.92(3) 2 . ?
N1 Ca1 C1 52.07(3) . . ?
N1 Ca1 C1 116.47(4) 2 . ?
O2 Ca1 C1 83.36(3) 2 . ?
O2 Ca1 C1 149.14(3) . . ?
O1 Ca1 C1 97.92(3) . 2 ?
O1 Ca1 C1 25.64(3) 2 2 ?
N1 Ca1 C1 116.47(4) . 2 ?
N1 Ca1 C1 52.07(3) 2 2 ?
O2 Ca1 C1 149.14(3) 2 2 ?
O2 Ca1 C1 83.36(3) . 2 ?
C1 Ca1 C1 121.21(5) . 2 ?
O1 Ca1 C2 104.66(3) . 2 ?
O1 Ca1 C2 50.61(3) 2 2 ?
N1 Ca1 C2 144.01(4) . 2 ?
N1 Ca1 C2 26.68(3) 2 2 ?
O2 Ca1 C2 122.59(3) 2 2 ?
O2 Ca1 C2 80.35(3) . 2 ?
C1 Ca1 C2 130.22(3) . 2 ?
C1 Ca1 C2 27.57(3) 2 2 ?
O1 Ca1 C2 50.61(3) . . ?
O1 Ca1 C2 104.66(3) 2 . ?
N1 Ca1 C2 26.68(3) . . ?
N1 Ca1 C2 144.01(4) 2 . ?
O2 Ca1 C2 80.35(3) 2 . ?
O2 Ca1 C2 122.59(3) . . ?
C1 Ca1 C2 27.57(3) . . ?
C1 Ca1 C2 130.22(3) 2 . ?
C2 Ca1 C2 151.61(5) 2 . ?
O1 Ca1 Na1 49.89(3) . 2 ?
O1 Ca1 Na1 47.42(2) 2 2 ?
N1 Ca1 Na1 51.19(3) . 2 ?
N1 Ca1 Na1 109.54(3) 2 2 ?
O2 Ca1 Na1 137.38(2) 2 2 ?
O2 Ca1 Na1 123.29(2) . 2 ?
C1 Ca1 Na1 57.31(3) . 2 ?
C1 Ca1 Na1 72.94(3) 2 2 ?
C2 Ca1 Na1 97.13(3) 2 2 ?
C2 Ca1 Na1 57.28(2) . 2 ?
O1 Ca1 Na1 47.42(2) . . ?
O1 Ca1 Na1 49.89(3) 2 . ?
N1 Ca1 Na1 109.54(3) . . ?
N1 Ca1 Na1 51.19(3) 2 . ?
O2 Ca1 Na1 123.28(2) 2 . ?
O2 Ca1 Na1 137.38(2) . . ?
C1 Ca1 Na1 72.94(3) . . ?
C1 Ca1 Na1 57.31(3) 2 . ?
C2 Ca1 Na1 57.28(2) 2 . ?
C2 Ca1 Na1 97.13(3) . . ?
Na1 Ca1 Na1 63.81(2) 2 . ?
O1 Na1 O3 112.47(4) . . ?
O1 Na1 O1 75.77(4) . 2 ?
O3 Na1 O1 113.94(4) . 2 ?
O1 Na1 N1 90.53(4) . 2 ?
O3 Na1 N1 156.55(4) . 2 ?
O1 Na1 N1 65.87(3) 2 2 ?
O1 Na1 N2 138.81(4) . 2 ?
O3 Na1 N2 95.89(4) . 2 ?
O1 Na1 N2 120.11(4) 2 2 ?
N1 Na1 N2 67.28(4) 2 2 ?
O1 Na1 C1 98.77(4) . 2 ?
O3 Na1 C1 116.91(4) . 2 ?
O1 Na1 C1 26.68(3) 2 2 ?
N1 Na1 C1 51.70(3) 2 2 ?
N2 Na1 C1 93.78(4) 2 2 ?
O1 Na1 C2 106.10(4) . 2 ?
O3 Na1 C2 132.51(4) . 2 ?
O1 Na1 C2 50.84(3) 2 2 ?
N1 Na1 C2 28.00(3) 2 2 ?
N2 Na1 C2 70.40(4) 2 2 ?
C1 Na1 C2 27.97(3) 2 2 ?
O1 Na1 Ca1 47.33(2) . . ?
O3 Na1 Ca1 150.54(3) . . ?
O1 Na1 Ca1 47.09(2) 2 . ?
N1 Na1 Ca1 47.17(2) 2 . ?
N2 Na1 Ca1 113.10(3) 2 . ?
C1 Na1 Ca1 58.34(2) 2 . ?
C2 Na1 Ca1 58.81(2) 2 . ?
O1 Na1 Na1 46.79(3) . 2 ?
O3 Na1 Na1 92.49(3) . 2 ?
O1 Na1 Na1 44.34(2) 2 2 ?
N1 Na1 Na1 100.65(3) 2 2 ?
N2 Na1 Na1 164.45(3) 2 2 ?
C1 Na1 Na1 70.73(3) 2 2 ?
C2 Na1 Na1 94.32(3) 2 2 ?
Ca1 Na1 Na1 58.096(10) . 2 ?
C1 O1 Ca1 105.50(7) . . ?
C1 O1 Na1 167.49(8) . . ?
Ca1 O1 Na1 85.25(3) . . ?
C1 O1 Na1 98.63(7) . 2 ?
Ca1 O1 Na1 83.02(3) . 2 ?
Na1 O1 Na1 88.87(4) . 2 ?
C34 O2 C31 109.05(10) . . ?
C34 O2 Ca1 122.26(8) . . ?
C31 O2 Ca1 116.57(8) . . ?
C38 O3 C35 106.30(12) . . ?
C38 O3 Na1 122.80(10) . . ?
C35 O3 Na1 127.79(10) . . ?
C15 N1 C2 117.30(10) . . ?
C15 N1 Ca1 135.82(8) . . ?
C2 N1 Ca1 104.41(7) . . ?
C15 N1 Na1 107.18(7) . 2 ?
C2 N1 Na1 95.14(7) . 2 ?
Ca1 N1 Na1 81.63(3) . 2 ?
C16 N2 C19 121.03(11) . . ?
C16 N2 Na1 114.03(8) . 2 ?
C19 N2 Na1 124.94(8) . 2 ?
O1 C1 C6 123.89(11) . . ?
O1 C1 C2 117.29(10) . . ?
C6 C1 C2 118.82(11) . . ?
O1 C1 Na1 54.68(6) . 2 ?
C6 C1 Na1 142.09(9) . 2 ?
C2 C1 Na1 76.41(7) . 2 ?
O1 C1 Ca1 48.85(5) . . ?
C6 C1 Ca1 148.77(9) . . ?
C2 C1 Ca1 77.25(7) . . ?
Na1 C1 Ca1 64.35(3) 2 . ?
C3 C2 N1 123.34(11) . . ?
C3 C2 C1 119.47(11) . . ?
N1 C2 C1 117.01(10) . . ?
C3 C2 Na1 144.02(9) . 2 ?
N1 C2 Na1 56.86(6) . 2 ?
C1 C2 Na1 75.63(7) . 2 ?
C3 C2 Ca1 148.02(9) . . ?
N1 C2 Ca1 48.91(6) . . ?
C1 C2 Ca1 75.18(7) . . ?
Na1 C2 Ca1 63.91(3) 2 . ?
C4 C3 C2 122.12(12) . . ?
C4 C3 H3A 118.9 . . ?
C2 C3 H3A 118.9 . . ?
C5 C4 C3 117.60(11) . . ?
C5 C4 C7 120.65(11) . . ?
C3 C4 C7 121.56(12) . . ?
C4 C5 C6 123.03(12) . . ?
C4 C5 H5A 118.5 . . ?
C6 C5 H5A 118.5 . . ?
C5 C6 C1 118.93(11) . . ?
C5 C6 C11 120.36(11) . . ?
C1 C6 C11 120.69(11) . . ?
C10 C7 C8 108.20(12) . . ?
C10 C7 C9 107.78(12) . . ?
C8 C7 C9 108.69(12) . . ?
C10 C7 C4 112.04(11) . . ?
C8 C7 C4 108.89(11) . . ?
C9 C7 C4 111.14(11) . . ?
C7 C8 H8A 109.5 . . ?
C7 C8 H8B 109.5 . . ?
H8A C8 H8B 109.5 . . ?
C7 C8 H8C 109.5 . . ?
H8A C8 H8C 109.5 . . ?
H8B C8 H8C 109.5 . . ?
C7 C9 H9A 109.5 . . ?
C7 C9 H9B 109.5 . . ?
H9A C9 H9B 109.5 . . ?
C7 C9 H9C 109.5 . . ?
H9A C9 H9C 109.5 . . ?
H9B C9 H9C 109.5 . . ?
C7 C10 H10A 109.5 . . ?
C7 C10 H10B 109.5 . . ?
H10A C10 H10B 109.5 . . ?
C7 C10 H10C 109.5 . . ?
H10A C10 H10C 109.5 . . ?
H10B C10 H10C 109.5 . . ?
C13 C11 C6 110.80(11) . . ?
C13 C11 C14 106.79(12) . . ?
C6 C11 C14 112.71(11) . . ?
C13 C11 C12 110.33(12) . . ?
C6 C11 C12 109.24(11) . . ?
C14 C11 C12 106.87(11) . . ?
C11 C12 H12A 109.5 . . ?
C11 C12 H12B 109.5 . . ?
H12A C12 H12B 109.5 . . ?
C11 C12 H12C 109.5 . . ?
H12A C12 H12C 109.5 . . ?
H12B C12 H12C 109.5 . . ?
C11 C13 H13A 109.5 . . ?
C11 C13 H13B 109.5 . . ?
H13A C13 H13B 109.5 . . ?
C11 C13 H13C 109.5 . . ?
H13A C13 H13C 109.5 . . ?
H13B C13 H13C 109.5 . . ?
C11 C14 H14A 109.5 . . ?
C11 C14 H14B 109.5 . . ?
H14A C14 H14B 109.5 . . ?
C11 C14 H14C 109.5 . . ?
H14A C14 H14C 109.5 . . ?
H14B C14 H14C 109.5 . . ?
C17 C15 N1 123.71(12) . . ?
C17 C15 C16 117.90(12) . . ?
N1 C15 C16 117.77(10) . . ?
N2 C16 C15 116.70(11) . . ?
N2 C16 C18 125.15(12) . . ?
C15 C16 C18 118.12(11) . . ?
C15 C17 H17A 121.1(10) . . ?
C15 C17 H17B 122.1(11) . . ?
H17A C17 H17B 116.7(15) . . ?
C16 C18 H18A 109.5 . . ?
C16 C18 H18B 109.5 . . ?
H18A C18 H18B 109.5 . . ?
C16 C18 H18C 109.5 . . ?
H18A C18 H18C 109.5 . . ?
H18B C18 H18C 109.5 . . ?
C20 C19 C24 121.24(12) . . ?
C20 C19 N2 121.07(12) . . ?
C24 C19 N2 117.51(12) . . ?
C21 C20 C19 117.73(14) . . ?
C21 C20 C25 120.04(13) . . ?
C19 C20 C25 122.19(12) . . ?
C22 C21 C20 121.64(15) . . ?
C22 C21 H21A 119.2 . . ?
C20 C21 H21A 119.2 . . ?
C21 C22 C23 120.09(14) . . ?
C21 C22 H22A 120.0 . . ?
C23 C22 H22A 120.0 . . ?
C22 C23 C24 121.08(15) . . ?
C22 C23 H23A 119.5 . . ?
C24 C23 H23A 119.5 . . ?
C23 C24 C19 118.20(14) . . ?
C23 C24 C28 121.12(14) . . ?
C19 C24 C28 120.67(12) . . ?
C27 C25 C20 111.76(14) . . ?
C27 C25 C26 110.59(17) . . ?
C20 C25 C26 111.90(14) . . ?
C27 C25 H25A 107.4 . . ?
C20 C25 H25A 107.4 . . ?
C26 C25 H25A 107.4 . . ?
C25 C26 H26A 109.5 . . ?
C25 C26 H26B 109.5 . . ?
H26A C26 H26B 109.5 . . ?
C25 C26 H26C 109.5 . . ?
H26A C26 H26C 109.5 . . ?
H26B C26 H26C 109.5 . . ?
C25 C27 H27A 109.5 . . ?
C25 C27 H27B 109.5 . . ?
H27A C27 H27B 109.5 . . ?
C25 C27 H27C 109.5 . . ?
H27A C27 H27C 109.5 . . ?
H27B C27 H27C 109.5 . . ?
C24 C28 C30 110.76(13) . . ?
C24 C28 C29 113.68(13) . . ?
C30 C28 C29 109.14(13) . . ?
C24 C28 H28A 107.7 . . ?
C30 C28 H28A 107.7 . . ?
C29 C28 H28A 107.7 . . ?
C28 C29 H29A 109.5 . . ?
C28 C29 H29B 109.5 . . ?
H29A C29 H29B 109.5 . . ?
C28 C29 H29C 109.5 . . ?
H29A C29 H29C 109.5 . . ?
H29B C29 H29C 109.5 . . ?
C28 C30 H30A 109.5 . . ?
C28 C30 H30B 109.5 . . ?
H30A C30 H30B 109.5 . . ?
C28 C30 H30C 109.5 . . ?
H30A C30 H30C 109.5 . . ?
H30B C30 H30C 109.5 . . ?
O2 C31 C32 105.82(12) . . ?
O2 C31 H31A 110.6 . . ?
C32 C31 H31A 110.6 . . ?
O2 C31 H31B 110.6 . . ?
C32 C31 H31B 110.6 . . ?
H31A C31 H31B 108.7 . . ?
C33 C32 C31 102.46(12) . . ?
C33 C32 H32A 111.3 . . ?
C31 C32 H32A 111.3 . . ?
C33 C32 H32B 111.3 . . ?
C31 C32 H32B 111.3 . . ?
H32A C32 H32B 109.2 . . ?
C34 C33 C32 101.44(13) . . ?
C34 C33 H33A 111.5 . . ?
C32 C33 H33A 111.5 . . ?
C34 C33 H33B 111.5 . . ?
C32 C33 H33B 111.5 . . ?
H33A C33 H33B 109.3 . . ?
O2 C34 C33 105.29(12) . . ?
O2 C34 H34A 110.7 . . ?
C33 C34 H34A 110.7 . . ?
O2 C34 H34B 110.7 . . ?
C33 C34 H34B 110.7 . . ?
H34A C34 H34B 108.8 . . ?
O3 C35 C36 106.90(13) . . ?
O3 C35 H35A 110.3 . . ?
C36 C35 H35A 110.3 . . ?
O3 C35 H35B 110.3 . . ?
C36 C35 H35B 110.3 . . ?
H35A C35 H35B 108.6 . . ?
C37* C36 C35 100.5(5) . . ?
C37 C36 C35 105.13(16) . . ?
C37 C36 H36A 110.7 . . ?
C35 C36 H36A 110.7 . . ?
C37 C36 H36B 110.7 . . ?
C35 C36 H36B 110.7 . . ?
H36A C36 H36B 108.8 . . ?
C37* C36 H36C 111.7 . . ?
C35 C36 H36C 111.7 . . ?
C37* C36 H36D 111.7 . . ?
C35 C36 H36D 111.7 . . ?
H36C C36 H36D 109.4 . . ?
C36 C37 C38 102.99(17) . . ?
C36 C37 H37A 111.2 . . ?
C38 C37 H37A 111.2 . . ?
C36 C37 H37B 111.2 . . ?
C38 C37 H37B 111.2 . . ?
H37A C37 H37B 109.1 . . ?
C36 C37* C38 103.9(7) . . ?
C36 C37* H37C 111.0 . . ?
C38 C37* H37C 111.0 . . ?
C36 C37* H37D 111.0 . . ?
C38 C37* H37D 111.0 . . ?
H37C C37* H37D 109.0 . . ?
O3 C38 C37* 107.7(4) . . ?
O3 C38 C37 102.92(16) . . ?
O3 C38 H38A 111.2 . . ?
C37 C38 H38A 111.2 . . ?
O3 C38 H38B 111.2 . . ?
C37 C38 H38B 111.2 . . ?
H38A C38 H38B 109.1 . . ?
O3 C38 H38C 110.2 . . ?
C37* C38 H38C 110.2 . . ?
O3 C38 H38D 110.2 . . ?
C37* C38 H38D 110.2 . . ?
H38C C38 H38D 108.5 . . ?
C2S C1S H1SA 109.5 . . ?
C2S C1S H1SB 109.5 . . ?
H1SA C1S H1SB 109.5 . . ?
C2S C1S H1SC 109.5 . . ?
H1SA C1S H1SC 109.5 . . ?
H1SB C1S H1SC 109.5 . . ?
C3S C2S C1S 124.8(8) . . ?
C3S C2S H2SA 106.1 . . ?
C1S C2S H2SA 106.1 . . ?
C3S C2S H2SB 106.1 . . ?
C1S C2S H2SB 106.1 . . ?
H2SA C2S H2SB 106.3 . . ?
C4S C3S C2S 103.1(8) . . ?
C4S C3S H3SA 111.1 . . ?
C2S C3S H3SA 111.1 . . ?
C4S C3S H3SB 111.1 . . ?
C2S C3S H3SB 111.1 . . ?
H3SA C3S H3SB 109.1 . . ?
C5S C4S C3S 112.3(6) . . ?
C5S C4S H4SA 109.1 . . ?
C3S C4S H4SA 109.1 . . ?
C5S C4S H4SB 109.1 . . ?
C3S C4S H4SB 109.1 . . ?
H4SA C4S H4SB 107.9 . . ?
C6S C5S C4S 105.8(11) . . ?
C6S C5S H5SA 110.6 . . ?
C4S C5S H5SA 110.6 . . ?
C6S C5S H5SB 110.6 . . ?
C4S C5S H5SB 110.6 . . ?
H5SA C5S H5SB 108.7 . . ?
C5S C6S H6SA 109.5 . . ?
C5S C6S H6SB 109.5 . . ?
H6SA C6S H6SB 109.5 . . ?
C5S C6S H6SC 109.5 . . ?
H6SA C6S H6SC 109.5 . . ?
H6SB C6S H6SC 109.5 . . ?

loop_
_geom_bond_atom_site_label_1
_geom_bond_atom_site_label_2
_geom_bond_distance
_geom_bond_site_symmetry_2
_geom_bond_publ_flag
Ca1 O1 2.3370(9) . ?
Ca1 O1 2.3371(9) 2 ?
Ca1 N1 2.3481(10) . ?
Ca1 N1 2.3481(10) 2 ?
Ca1 O2 2.3962(9) 2 ?
Ca1 O2 2.3962(9) . ?
Ca1 C1 2.9906(12) . ?
Ca1 C1 2.9907(12) 2 ?
Ca1 C2 3.0172(12) 2 ?
Ca1 C2 3.0173(12) . ?
Ca1 Na1 3.1674(6) 2 ?
Ca1 Na1 3.1674(6) . ?
Na1 O1 2.3403(10) . ?
Na1 O3 2.3592(12) . ?
Na1 O1 2.4407(10) 2 ?
Na1 N1 2.4948(11) 2 ?
Na1 N2 2.6012(12) 2 ?
Na1 C1 2.9573(13) 2 ?
Na1 C2 2.9674(13) 2 ?
Na1 Na1 3.3479(10) 2 ?
O1 C1 1.3432(14) . ?
O2 C34 1.4388(17) . ?
O2 C31 1.4460(17) . ?
O3 C38 1.424(2) . ?
O3 C35 1.4288(19) . ?
N1 C15 1.3781(16) . ?
N1 C2 1.3986(15) . ?
N2 C16 1.2760(17) . ?
N2 C19 1.4254(16) . ?
C1 C6 1.4066(17) . ?
C1 C2 1.4316(17) . ?
C2 C3 1.3966(16) . ?
C3 C4 1.3928(17) . ?
C3 H3A 0.9500 . ?
C4 C5 1.3852(19) . ?
C4 C7 1.5355(17) . ?
C5 C6 1.4060(17) . ?
C5 H5A 0.9500 . ?
C6 C11 1.5297(18) . ?
C7 C10 1.526(2) . ?
C7 C8 1.531(2) . ?
C7 C9 1.533(2) . ?
C8 H8A 0.9800 . ?
C8 H8B 0.9800 . ?
C8 H8C 0.9800 . ?
C9 H9A 0.9800 . ?
C9 H9B 0.9800 . ?
C9 H9C 0.9800 . ?
C10 H10A 0.9800 . ?
C10 H10B 0.9800 . ?
C10 H10C 0.9800 . ?
C11 C13 1.528(2) . ?
C11 C14 1.5313(18) . ?
C11 C12 1.5321(19) . ?
C12 H12A 0.9800 . ?
C12 H12B 0.9800 . ?
C12 H12C 0.9800 . ?
C13 H13A 0.9800 . ?
C13 H13B 0.9800 . ?
C13 H13C 0.9800 . ?
C14 H14A 0.9800 . ?
C14 H14B 0.9800 . ?
C14 H14C 0.9800 . ?
C15 C17 1.3443(18) . ?
C15 C16 1.5042(17) . ?
C16 C18 1.5056(17) . ?
C17 H17A 0.977(17) . ?
C17 H17B 0.939(19) . ?
C18 H18A 0.9800 . ?
C18 H18B 0.9800 . ?
C18 H18C 0.9800 . ?
C19 C20 1.4033(19) . ?
C19 C24 1.406(2) . ?
C20 C21 1.395(2) . ?
C20 C25 1.514(2) . ?
C21 C22 1.367(2) . ?
C21 H21A 0.9500 . ?
C22 C23 1.379(2) . ?
C22 H22A 0.9500 . ?
C23 C24 1.390(2) . ?
C23 H23A 0.9500 . ?
C24 C28 1.516(2) . ?
C25 C27 1.510(3) . ?
C25 C26 1.526(2) . ?
C25 H25A 1.0000 . ?
C26 H26A 0.9800 . ?
C26 H26B 0.9800 . ?
C26 H26C 0.9800 . ?
C27 H27A 0.9800 . ?
C27 H27B 0.9800 . ?
C27 H27C 0.9800 . ?
C28 C30 1.523(2) . ?
C28 C29 1.528(2) . ?
C28 H28A 1.0000 . ?
C29 H29A 0.9800 . ?
C29 H29B 0.9800 . ?
C29 H29C 0.9800 . ?
C30 H30A 0.9800 . ?
C30 H30B 0.9800 . ?
C30 H30C 0.9800 . ?
C31 C32 1.516(2) . ?
C31 H31A 0.9900 . ?
C31 H31B 0.9900 . ?
C32 C33 1.514(2) . ?
C32 H32A 0.9900 . ?
C32 H32B 0.9900 . ?
C33 C34 1.501(2) . ?
C33 H33A 0.9900 . ?
C33 H33B 0.9900 . ?
C34 H34A 0.9900 . ?
C34 H34B 0.9900 . ?
C35 C36 1.514(2) . ?
C35 H35A 0.9900 . ?
C35 H35B 0.9900 . ?
C36 C37* 1.463(11) . ?
C36 C37 1.471(3) . ?
C36 H36A 0.9900 . ?
C36 H36B 0.9900 . ?
C36 H36C 0.9900 . ?
C36 H36D 0.9900 . ?
C37 C38 1.532(3) . ?
C37 H37A 0.9900 . ?
C37 H37B 0.9900 . ?
C37* C38 1.522(10) . ?
C37* H37C 0.9900 . ?
C37* H37D 0.9900 . ?
C38 H38A 0.9900 . ?
C38 H38B 0.9900 . ?
C38 H38C 0.9900 . ?
C38 H38D 0.9900 . ?
C1S C2S 1.642(15) . ?
C1S H1SA 0.9800 . ?
C1S H1SB 0.9800 . ?
C1S H1SC 0.9800 . ?
C2S C3S 1.568(10) . ?
C2S H2SA 0.9900 . ?
C2S H2SB 0.9900 . ?
C3S C4S 1.551(10) . ?
C3S H3SA 0.9900 . ?
C3S H3SB 0.9900 . ?
C4S C5S 1.501(9) . ?
C4S H4SA 0.9900 . ?
C4S H4SB 0.9900 . ?
C5S C6S 1.166(17) . ?
C5S H5SA 0.9900 . ?
C5S H5SB 0.9900 . ?
C6S H6SA 0.9800 . ?
C6S H6SB 0.9800 . ?
C6S H6SC 0.9800 . ?
